data_1529201
loop_
_publ_author_name
'Gao, Bo'
'Li, Dongni'
'Li, Xiang'
'Duan, Ranlong'
'Pang, Xuan'
'Cui, Yuan'
'Duan, Qian'
'Chen, Xuesi'

_publ_section_title
;
 Preparation of biocompatible, biodegradable and sustainable polylactides
 catalyzed by aluminum complexes bearing unsymmetrical dinaphthalene-imine
 derivatives via ring-opening polymerization of lactides
;
_journal_issue 9
_journal_name_full 'Catal. Sci. Technol.'
_journal_page_first 4644
_journal_paper_doi 10.1039/C5CY00982K
_journal_volume 5
_journal_year 2015
_chemical_formula_sum 'C71.5 H54 Al Cl5 N4 O3'
_chemical_formula_weight 1221.42
_chemical_name_systematic
; 
 ? 
;
_space_group_IT_number 14
_symmetry_cell_setting monoclinic
_symmetry_space_group_name_Hall '-P 2ybc'
_symmetry_space_group_name_H-M 'P 1 21/c 1'
_atom_sites_solution_hydrogens geom
_atom_sites_solution_primary direct
_atom_sites_solution_secondary difmap
_audit_creation_method SHELXL-97
_audit_update_record
;
2013-07-23 deposited with the CCDC.
2015-07-20 downloaded from the CCDC.
;
_cell_angle_alpha 90.00
_cell_angle_beta 96.120(2)
_cell_angle_gamma 90.00
_cell_formula_units_Z 4
_cell_length_a 15.7200(17)
_cell_length_b 14.2236(15)
_cell_length_c 28.919(3)
_cell_measurement_reflns_used 3128
_cell_measurement_temperature 188(2)
_cell_measurement_theta_max 18.86
_cell_measurement_theta_min 2.48
_cell_volume 6429.3(12)
_computing_cell_refinement 'Bruker SAINT'
_computing_data_collection 'Bruker SMART'
_computing_data_reduction 'Bruker SAINT'
_computing_molecular_graphics 'Bruker SHELXTL'
_computing_publication_material 'Bruker SHELXTL'
_computing_structure_refinement 'SHELXL-97 (Sheldrick, 1997)'
_computing_structure_solution 'SHELXS-97 (Sheldrick, 1990)'
_diffrn_ambient_temperature 188(2)
_diffrn_measured_fraction_theta_full 0.996
_diffrn_measured_fraction_theta_max 0.996
_diffrn_measurement_device_type 'Bruker APEX CCD area detector'
_diffrn_measurement_method 'phi and omega scans'
_diffrn_radiation_monochromator graphite
_diffrn_radiation_source 'fine-focus sealed tube'
_diffrn_radiation_type MoK\a
_diffrn_radiation_wavelength 0.71073
_diffrn_reflns_av_R_equivalents 0.0839
_diffrn_reflns_av_sigmaI/netI 0.0957
_diffrn_reflns_limit_h_max 18
_diffrn_reflns_limit_h_min -18
_diffrn_reflns_limit_k_max 16
_diffrn_reflns_limit_k_min -16
_diffrn_reflns_limit_l_max 34
_diffrn_reflns_limit_l_min -32
_diffrn_reflns_number 40810
_diffrn_reflns_theta_full 25.06
_diffrn_reflns_theta_max 25.06
_diffrn_reflns_theta_min 1.30
_exptl_absorpt_coefficient_mu 0.289
_exptl_absorpt_correction_T_max 0.9800
_exptl_absorpt_correction_T_min 0.9444
_exptl_absorpt_correction_type multi-scan
_exptl_absorpt_process_details SADABS
_exptl_crystal_density_diffrn 1.262
_exptl_crystal_density_method 'not measured'
_exptl_crystal_F_000 2532
_exptl_crystal_size_max 0.20
_exptl_crystal_size_mid 0.12
_exptl_crystal_size_min 0.07
_refine_diff_density_max 1.491
_refine_diff_density_min -0.376
_refine_diff_density_rms 0.112
_refine_ls_extinction_method none
_refine_ls_goodness_of_fit_ref 1.042
_refine_ls_hydrogen_treatment constr
_refine_ls_matrix_type full
_refine_ls_number_parameters 775
_refine_ls_number_reflns 11366
_refine_ls_number_restraints 0
_refine_ls_restrained_S_all 1.042
_refine_ls_R_factor_all 0.1492
_refine_ls_R_factor_gt 0.0904
_refine_ls_shift/su_max 0.009
_refine_ls_shift/su_mean 0.000
_refine_ls_structure_factor_coef Fsqd
_refine_ls_weighting_details 'calc w=1/[\s^2^(Fo^2^)+(0.1618P)^2^] where P=(Fo^2^+2Fc^2^)/3'
_refine_ls_weighting_scheme calc
_refine_ls_wR_factor_gt 0.2470
_refine_ls_wR_factor_ref 0.2841
_reflns_number_gt 6179
_reflns_number_total 11366
_reflns_threshold_expression >2sigma(I)
_cod_data_source_file c5cy00982k2.cif
_cod_data_source_block w056
_cod_depositor_comments
;
The following automatic conversions were performed:

'_symmetry_cell_setting' value 'Monoclinic' changed to 'monoclinic'
according to
/usr/data/users/saulius/crontab/automatic-downloads/rss-feeds/RSC/lib/dictionaries/cif_core.dic
dictionary named 'cif_core.dic' version 2.4.2 from 2011-04-26.

Automatic conversion script
Id: cif_fix_values 3271 2015-04-21 07:52:19Z andrius 

 Adding full bibliography for 1529201--1529202.cif.
;
_cod_original_cell_volume 6429.2(12)
_cod_original_sg_symbol_H-M P2(1)/c
_cod_original_formula_sum 'C71.50 H54 Al Cl5 N4 O3'
_cod_database_code 1529201

loop_
_symmetry_equiv_pos_as_xyz
'x, y, z'
'-x, y+1/2, -z+1/2'
'-x, -y, -z'
'x, -y-1/2, z-1/2'

loop_
_atom_site_label
_atom_site_type_symbol
_atom_site_fract_x
_atom_site_fract_y
_atom_site_fract_z
_atom_site_U_iso_or_equiv
_atom_site_adp_type
_atom_site_occupancy
_atom_site_symmetry_multiplicity
_atom_site_calc_flag
_atom_site_refinement_flags
Al1 Al 0.26813(10) -0.00511(11) 0.23609(6) 0.0297(4) Uani 1 1 d .
Cl1 Cl 0.42891(9) 0.22453(11) 0.31916(5) 0.0430(4) Uani 1 1 d .
Cl2 Cl 0.23285(10) 0.50340(10) 0.23918(6) 0.0518(5) Uani 1 1 d .
Cl3 Cl -0.01868(9) -0.06902(13) 0.24444(6) 0.0541(5) Uani 1 1 d .
Cl4 Cl 0.05467(13) -0.38281(13) 0.34477(7) 0.0660(6) Uani 1 1 d .
Cl5 Cl 0.0747(6) 0.6223(3) 0.07686(19) 0.147(3) Uani 0.50 1 d P
Cl6 Cl 0.0247(3) 0.4594(4) 0.12465(16) 0.0908(14) Uani 0.50 1 d P
N1 N 0.2034(3) 0.0710(3) 0.18393(15) 0.0319(11) Uani 1 1 d .
N2 N 0.3759(3) 0.0654(3) 0.12588(18) 0.0445(13) Uani 1 1 d .
H2A H 0.3468 0.0162 0.1386 0.053 Uiso 1 1 d R
N3 N 0.3239(3) -0.0757(3) 0.29374(15) 0.0305(10) Uani 1 1 d .
N4 N 0.2746(3) 0.0975(3) 0.36371(17) 0.0426(13) Uani 1 1 d .
H4A H 0.3248 0.1117 0.3495 0.051 Uiso 1 1 d R
O1 O 0.3132(2) 0.1020(2) 0.26001(12) 0.0334(9) Uani 1 1 d .
O2 O 0.1671(2) -0.0460(3) 0.25086(12) 0.0333(9) Uani 1 1 d .
O3 O 0.3218(2) -0.0653(3) 0.19639(13) 0.0381(10) Uani 1 1 d .
C1 C 0.2969(3) 0.1916(4) 0.25307(19) 0.0316(13) Uani 1 1 d .
C2 C 0.3431(3) 0.2606(4) 0.27993(19) 0.0342(13) Uani 1 1 d .
C3 C 0.3254(4) 0.3543(4) 0.2760(2) 0.0392(14) Uani 1 1 d .
H3 H 0.3578 0.3987 0.2950 0.047 Uiso 1 1 calc R
C4 C 0.2589(4) 0.3838(4) 0.2435(2) 0.0399(15) Uani 1 1 d .
C5 C 0.2151(4) 0.3203(4) 0.2137(2) 0.0356(13) Uani 1 1 d .
H5 H 0.1724 0.3414 0.1903 0.043 Uiso 1 1 calc R
C6 C 0.2343(3) 0.2248(4) 0.21835(19) 0.0338(13) Uani 1 1 d .
C7 C 0.1934(3) 0.1620(4) 0.18409(19) 0.0330(13) Uani 1 1 d .
H7 H 0.1561 0.1888 0.1596 0.040 Uiso 1 1 calc R
C8 C 0.1689(3) 0.0227(4) 0.14134(19) 0.0320(13) Uani 1 1 d .
C9 C 0.1152(4) -0.0528(4) 0.1457(2) 0.0389(14) Uani 1 1 d .
H9 H 0.1012 -0.0712 0.1756 0.047 Uiso 1 1 calc R
C10 C 0.0820(4) -0.1012(4) 0.1068(2) 0.0417(15) Uani 1 1 d .
H10 H 0.0431 -0.1514 0.1099 0.050 Uiso 1 1 calc R
C11 C 0.1048(3) -0.0774(4) 0.06229(18) 0.0322(13) Uani 1 1 d .
C12 C 0.0712(4) -0.1278(4) 0.0221(2) 0.0426(15) Uani 1 1 d .
H12 H 0.0309 -0.1767 0.0248 0.051 Uiso 1 1 calc R
C13 C 0.0963(4) -0.1063(4) -0.0202(2) 0.0457(16) Uani 1 1 d .
H13 H 0.0741 -0.1405 -0.0470 0.055 Uiso 1 1 calc R
C14 C 0.1540(5) -0.0350(5) -0.0237(2) 0.0512(17) Uani 1 1 d .
H14 H 0.1722 -0.0213 -0.0533 0.061 Uiso 1 1 calc R
C15 C 0.1860(4) 0.0167(4) 0.0137(2) 0.0455(16) Uani 1 1 d .
H15 H 0.2253 0.0661 0.0100 0.055 Uiso 1 1 calc R
C16 C 0.1610(4) -0.0031(4) 0.05800(19) 0.0332(13) Uani 1 1 d .
C17 C 0.1920(3) 0.0524(4) 0.09864(19) 0.0322(13) Uani 1 1 d .
C18 C 0.2452(3) 0.1391(4) 0.09170(18) 0.0323(13) Uani 1 1 d .
C19 C 0.2043(4) 0.2174(4) 0.06986(19) 0.0369(14) Uani 1 1 d .
C20 C 0.1136(4) 0.2225(4) 0.0600(2) 0.0504(17) Uani 1 1 d .
H20 H 0.0793 0.1712 0.0679 0.060 Uiso 1 1 calc R
C21 C 0.0749(5) 0.3009(5) 0.0390(3) 0.061(2) Uani 1 1 d .
H21 H 0.0142 0.3042 0.0342 0.073 Uiso 1 1 calc R
C22 C 0.1244(5) 0.3765(5) 0.0247(3) 0.072(2) Uani 1 1 d .
H22 H 0.0971 0.4288 0.0090 0.086 Uiso 1 1 calc R
C23 C 0.2106(5) 0.3741(5) 0.0336(2) 0.0578(19) Uani 1 1 d .
H23 H 0.2437 0.4253 0.0243 0.069 Uiso 1 1 calc R
C24 C 0.2526(4) 0.2951(4) 0.0569(2) 0.0458(16) Uani 1 1 d .
C25 C 0.3428(4) 0.2927(5) 0.0673(2) 0.0499(17) Uani 1 1 d .
H25 H 0.3767 0.3441 0.0592 0.060 Uiso 1 1 calc R
C26 C 0.3798(4) 0.2174(4) 0.0887(2) 0.0435(15) Uani 1 1 d .
H26 H 0.4404 0.2165 0.0952 0.052 Uiso 1 1 calc R
C27 C 0.3329(4) 0.1395(4) 0.10208(19) 0.0336(13) Uani 1 1 d .
C28 C 0.4671(4) 0.0552(4) 0.1295(2) 0.0405(15) Uani 1 1 d .
C29 C 0.5026(5) -0.0043(5) 0.0975(3) 0.0587(19) Uani 1 1 d .
C30 C 0.5914(5) -0.0128(5) 0.1013(3) 0.069(2) Uani 1 1 d .
H30 H 0.6168 -0.0521 0.0800 0.083 Uiso 1 1 calc R
C31 C 0.6433(4) 0.0343(5) 0.1350(3) 0.0556(19) Uani 1 1 d .
H31 H 0.7036 0.0274 0.1369 0.067 Uiso 1 1 calc R
C32 C 0.6075(4) 0.0915(4) 0.1661(2) 0.0444(15) Uani 1 1 d .
H32 H 0.6435 0.1238 0.1894 0.053 Uiso 1 1 calc R
C33 C 0.5193(4) 0.1026(4) 0.1640(2) 0.0357(14) Uani 1 1 d .
C34 C 0.1437(3) -0.1208(4) 0.27362(19) 0.0336(13) Uani 1 1 d .
C35 C 0.0568(4) -0.1443(4) 0.2722(2) 0.0386(14) Uani 1 1 d .
C36 C 0.0302(4) -0.2246(4) 0.2936(2) 0.0435(15) Uani 1 1 d .
H36 H -0.0289 -0.2404 0.2911 0.052 Uiso 1 1 calc R
C37 C 0.0895(4) -0.2817(4) 0.3185(2) 0.0435(15) Uani 1 1 d .
C38 C 0.1755(4) -0.2586(4) 0.3232(2) 0.0404(14) Uani 1 1 d .
H38 H 0.2159 -0.2965 0.3415 0.048 Uiso 1 1 calc R
C39 C 0.2021(4) -0.1784(4) 0.30052(19) 0.0344(13) Uani 1 1 d .
C40 C 0.2899(3) -0.1503(4) 0.31066(19) 0.0322(13) Uani 1 1 d .
H40 H 0.3260 -0.1889 0.3312 0.039 Uiso 1 1 calc R
C41 C 0.4052(3) -0.0472(4) 0.31703(19) 0.0309(13) Uani 1 1 d .
C42 C 0.4740(4) -0.0329(4) 0.2907(2) 0.0384(14) Uani 1 1 d .
H42 H 0.4660 -0.0434 0.2581 0.046 Uiso 1 1 calc R
C43 C 0.5507(4) -0.0048(4) 0.3104(2) 0.0408(15) Uani 1 1 d .
H43 H 0.5970 0.0017 0.2920 0.049 Uiso 1 1 calc R
C44 C 0.5631(4) 0.0154(4) 0.3585(2) 0.0392(14) Uani 1 1 d .
C45 C 0.6423(4) 0.0504(4) 0.3798(2) 0.0476(16) Uani 1 1 d .
H45 H 0.6892 0.0568 0.3619 0.057 Uiso 1 1 calc R
C46 C 0.6522(4) 0.0752(5) 0.4260(2) 0.0505(17) Uani 1 1 d .
H46 H 0.7052 0.0995 0.4398 0.061 Uiso 1 1 calc R
C47 C 0.5834(4) 0.0643(4) 0.4527(2) 0.0467(16) Uani 1 1 d .
H47 H 0.5902 0.0824 0.4845 0.056 Uiso 1 1 calc R
C48 C 0.5065(4) 0.0283(4) 0.4340(2) 0.0395(14) Uani 1 1 d .
H48 H 0.4615 0.0199 0.4530 0.047 Uiso 1 1 calc R
C49 C 0.4938(3) 0.0035(4) 0.3861(2) 0.0342(13) Uani 1 1 d .
C50 C 0.4135(3) -0.0315(4) 0.36475(19) 0.0309(12) Uani 1 1 d .
C51 C 0.3406(3) -0.0455(4) 0.39349(18) 0.0288(12) Uani 1 1 d .
C52 C 0.3372(3) -0.1274(4) 0.42180(19) 0.0311(12) Uani 1 1 d .
C53 C 0.4018(4) -0.1971(4) 0.4244(2) 0.0408(15) Uani 1 1 d .
H53 H 0.4498 -0.1893 0.4074 0.049 Uiso 1 1 calc R
C54 C 0.3959(5) -0.2759(4) 0.4513(2) 0.0554(18) Uani 1 1 d .
H54 H 0.4398 -0.3220 0.4525 0.066 Uiso 1 1 calc R
C55 C 0.3267(5) -0.2896(5) 0.4770(3) 0.060(2) Uani 1 1 d .
H55 H 0.3236 -0.3443 0.4955 0.072 Uiso 1 1 calc R
C56 C 0.2636(4) -0.2237(4) 0.4752(2) 0.0487(17) Uani 1 1 d .
H56 H 0.2163 -0.2336 0.4925 0.058 Uiso 1 1 calc R
C57 C 0.2665(4) -0.1411(4) 0.4483(2) 0.0362(14) Uani 1 1 d .
C58 C 0.2030(4) -0.0720(4) 0.4463(2) 0.0418(15) Uani 1 1 d .
H58 H 0.1561 -0.0803 0.4642 0.050 Uiso 1 1 calc R
C59 C 0.2058(4) 0.0063(4) 0.4200(2) 0.0410(15) Uani 1 1 d .
H59 H 0.1619 0.0523 0.4198 0.049 Uiso 1 1 calc R
C60 C 0.2757(3) 0.0195(4) 0.39229(19) 0.0333(13) Uani 1 1 d .
C61 C 0.2293(4) 0.1826(4) 0.3722(2) 0.0389(15) Uani 1 1 d .
C62 C 0.2630(4) 0.2446(4) 0.4057(2) 0.0455(16) Uani 1 1 d .
C63 C 0.2196(5) 0.3283(5) 0.4123(3) 0.062(2) Uani 1 1 d .
H63 H 0.2425 0.3718 0.4353 0.074 Uiso 1 1 calc R
C64 C 0.1438(5) 0.3482(5) 0.3859(3) 0.070(2) Uani 1 1 d .
H64 H 0.1148 0.4056 0.3901 0.084 Uiso 1 1 calc R
C65 C 0.1103(4) 0.2836(5) 0.3529(3) 0.0560(18) Uani 1 1 d .
H65 H 0.0576 0.2976 0.3350 0.067 Uiso 1 1 calc R
C66 C 0.1504(4) 0.2002(4) 0.3453(2) 0.0435(15) Uani 1 1 d .
C67 C 0.4458(6) -0.0524(7) 0.0594(3) 0.104(3) Uani 1 1 d .
H67A H 0.4122 -0.0051 0.0408 0.156 Uiso 1 1 calc R
H67B H 0.4072 -0.0957 0.0732 0.156 Uiso 1 1 calc R
H67C H 0.4812 -0.0876 0.0395 0.156 Uiso 1 1 calc R
C68 C 0.4825(4) 0.1679(5) 0.1978(2) 0.060(2) Uani 1 1 d .
H68A H 0.4842 0.2326 0.1863 0.090 Uiso 1 1 calc R
H68B H 0.5162 0.1634 0.2282 0.090 Uiso 1 1 calc R
H68C H 0.4231 0.1501 0.2007 0.090 Uiso 1 1 calc R
C69 C 0.3460(4) 0.2243(5) 0.4358(2) 0.0585(19) Uani 1 1 d .
H69A H 0.3383 0.1696 0.4556 0.088 Uiso 1 1 calc R
H69B H 0.3621 0.2790 0.4554 0.088 Uiso 1 1 calc R
H69C H 0.3913 0.2110 0.4159 0.088 Uiso 1 1 calc R
C70 C 0.1111(4) 0.1316(5) 0.3111(2) 0.0555(18) Uani 1 1 d .
H70A H 0.0499 0.1452 0.3044 0.083 Uiso 1 1 calc R
H70B H 0.1186 0.0680 0.3239 0.083 Uiso 1 1 calc R
H70C H 0.1387 0.1360 0.2824 0.083 Uiso 1 1 calc R
C71 C 0.3455(6) -0.1620(5) 0.1924(3) 0.080(3) Uani 1 1 d .
H71A H 0.3931 -0.1766 0.2160 0.120 Uiso 1 1 calc R
H71B H 0.3631 -0.1733 0.1613 0.120 Uiso 1 1 calc R
H71C H 0.2965 -0.2021 0.1970 0.120 Uiso 1 1 calc R
C72 C 0.1039(12) 0.5429(12) 0.1186(6) 0.087(5) Uiso 0.50 1 d P
H72A H 0.1175 0.5761 0.1486 0.104 Uiso 0.50 1 calc PR
H72B H 0.1564 0.5106 0.1111 0.104 Uiso 0.50 1 calc PR

loop_
_atom_site_aniso_label
_atom_site_aniso_U_11
_atom_site_aniso_U_22
_atom_site_aniso_U_33
_atom_site_aniso_U_23
_atom_site_aniso_U_13
_atom_site_aniso_U_12
Al1 0.0283(9) 0.0309(9) 0.0296(9) -0.0032(7) 0.0020(7) -0.0033(7)
Cl1 0.0407(8) 0.0473(9) 0.0387(8) -0.0033(7) -0.0059(7) -0.0113(7)
Cl2 0.0466(9) 0.0327(9) 0.0749(12) -0.0100(8) 0.0007(8) 0.0018(7)
Cl3 0.0289(8) 0.0682(11) 0.0647(11) 0.0096(9) 0.0024(8) -0.0017(8)
Cl4 0.0696(12) 0.0562(11) 0.0726(13) 0.0146(9) 0.0099(10) -0.0236(9)
Cl5 0.297(9) 0.055(3) 0.089(4) 0.016(3) 0.025(5) 0.068(4)
Cl6 0.078(3) 0.114(4) 0.086(3) -0.023(3) 0.036(3) 0.000(3)
N1 0.030(2) 0.037(3) 0.028(2) -0.004(2) 0.002(2) -0.005(2)
N2 0.032(3) 0.042(3) 0.058(3) 0.013(3) -0.002(3) -0.006(2)
N3 0.026(2) 0.035(3) 0.030(3) -0.008(2) 0.001(2) 0.000(2)
N4 0.048(3) 0.037(3) 0.046(3) 0.012(2) 0.020(3) 0.013(2)
O1 0.036(2) 0.029(2) 0.034(2) -0.0018(17) -0.0025(18) -0.0013(17)
O2 0.029(2) 0.040(2) 0.031(2) 0.0004(17) 0.0051(17) -0.0043(17)
O3 0.043(2) 0.035(2) 0.036(2) -0.0047(18) 0.0067(19) 0.0040(19)
C1 0.023(3) 0.041(3) 0.031(3) -0.003(3) 0.002(2) -0.002(3)
C2 0.031(3) 0.035(3) 0.036(3) -0.003(3) -0.002(3) -0.003(3)
C3 0.033(3) 0.039(4) 0.046(4) -0.012(3) 0.007(3) -0.008(3)
C4 0.040(3) 0.033(3) 0.049(4) -0.008(3) 0.015(3) -0.002(3)
C5 0.033(3) 0.029(3) 0.044(4) -0.004(3) 0.001(3) -0.003(3)
C6 0.032(3) 0.037(3) 0.033(3) -0.002(3) 0.005(3) 0.000(3)
C7 0.027(3) 0.036(3) 0.036(3) -0.001(3) 0.001(2) -0.004(2)
C8 0.024(3) 0.033(3) 0.037(3) -0.005(2) -0.005(2) 0.001(2)
C9 0.039(3) 0.045(4) 0.032(3) -0.004(3) -0.001(3) -0.011(3)
C10 0.039(3) 0.037(3) 0.049(4) -0.002(3) 0.005(3) -0.009(3)
C11 0.033(3) 0.032(3) 0.030(3) -0.005(2) -0.001(2) -0.006(3)
C12 0.045(4) 0.040(4) 0.042(4) -0.012(3) -0.001(3) -0.012(3)
C13 0.055(4) 0.045(4) 0.035(4) -0.010(3) -0.006(3) -0.007(3)
C14 0.072(5) 0.049(4) 0.032(3) -0.006(3) 0.000(3) -0.006(4)
C15 0.055(4) 0.040(4) 0.041(4) 0.000(3) 0.003(3) -0.008(3)
C16 0.035(3) 0.033(3) 0.032(3) -0.001(2) 0.000(3) -0.002(3)
C17 0.030(3) 0.036(3) 0.029(3) -0.004(2) -0.006(2) -0.005(3)
C18 0.036(3) 0.033(3) 0.027(3) 0.000(2) -0.001(2) -0.009(3)
C19 0.043(3) 0.027(3) 0.037(3) -0.005(3) -0.009(3) -0.009(3)
C20 0.055(4) 0.032(3) 0.061(4) 0.009(3) -0.009(3) -0.009(3)
C21 0.049(4) 0.045(4) 0.083(5) 0.005(4) -0.022(4) 0.001(3)
C22 0.081(6) 0.037(4) 0.091(6) 0.015(4) -0.021(5) 0.001(4)
C23 0.057(4) 0.042(4) 0.070(5) 0.015(4) -0.011(4) -0.015(3)
C24 0.053(4) 0.035(3) 0.047(4) 0.003(3) -0.007(3) -0.005(3)
C25 0.048(4) 0.043(4) 0.057(4) 0.011(3) -0.002(3) -0.017(3)
C26 0.035(3) 0.043(4) 0.051(4) 0.006(3) 0.000(3) -0.009(3)
C27 0.037(3) 0.034(3) 0.029(3) -0.002(2) 0.000(3) -0.005(3)
C28 0.034(3) 0.038(3) 0.050(4) 0.007(3) 0.008(3) -0.007(3)
C29 0.055(4) 0.047(4) 0.076(5) -0.014(4) 0.016(4) -0.005(3)
C30 0.059(5) 0.060(5) 0.093(6) -0.012(4) 0.024(5) 0.013(4)
C31 0.033(3) 0.050(4) 0.082(5) 0.016(4) -0.003(4) 0.004(3)
C32 0.041(4) 0.046(4) 0.044(4) 0.012(3) -0.005(3) -0.001(3)
C33 0.034(3) 0.035(3) 0.039(3) 0.003(3) 0.005(3) -0.007(3)
C34 0.032(3) 0.037(3) 0.033(3) -0.003(3) 0.007(3) -0.002(3)
C35 0.035(3) 0.047(4) 0.033(3) -0.006(3) 0.002(3) -0.010(3)
C36 0.039(3) 0.048(4) 0.044(4) -0.002(3) 0.008(3) -0.009(3)
C37 0.052(4) 0.035(3) 0.044(4) -0.002(3) 0.008(3) -0.015(3)
C38 0.046(4) 0.033(3) 0.041(3) 0.000(3) 0.000(3) -0.002(3)
C39 0.036(3) 0.033(3) 0.035(3) -0.005(3) 0.007(3) 0.000(3)
C40 0.030(3) 0.034(3) 0.032(3) -0.003(3) 0.003(3) 0.004(3)
C41 0.028(3) 0.032(3) 0.033(3) 0.001(2) 0.003(3) -0.001(2)
C42 0.035(3) 0.045(4) 0.035(3) -0.005(3) 0.006(3) 0.001(3)
C43 0.027(3) 0.051(4) 0.046(4) -0.006(3) 0.011(3) 0.002(3)
C44 0.030(3) 0.033(3) 0.053(4) 0.003(3) 0.000(3) 0.003(3)
C45 0.035(3) 0.054(4) 0.054(4) 0.007(3) 0.004(3) -0.007(3)
C46 0.042(4) 0.048(4) 0.058(4) 0.008(3) -0.009(3) -0.012(3)
C47 0.049(4) 0.044(4) 0.045(4) 0.003(3) -0.006(3) -0.003(3)
C48 0.038(3) 0.038(3) 0.042(4) 0.006(3) 0.000(3) 0.000(3)
C49 0.031(3) 0.031(3) 0.040(3) 0.002(3) -0.002(3) 0.004(3)
C50 0.029(3) 0.029(3) 0.034(3) 0.002(2) 0.000(2) 0.004(2)
C51 0.023(3) 0.032(3) 0.030(3) -0.003(2) -0.001(2) -0.001(2)
C52 0.028(3) 0.029(3) 0.033(3) -0.001(2) -0.007(2) -0.006(2)
C53 0.039(3) 0.038(3) 0.046(4) 0.007(3) 0.004(3) 0.006(3)
C54 0.065(5) 0.035(4) 0.065(5) 0.011(3) 0.002(4) 0.005(3)
C55 0.067(5) 0.048(4) 0.067(5) 0.022(4) 0.014(4) -0.002(4)
C56 0.039(4) 0.051(4) 0.057(4) 0.006(3) 0.009(3) -0.010(3)
C57 0.033(3) 0.033(3) 0.042(3) 0.000(3) 0.001(3) -0.007(3)
C58 0.037(3) 0.046(4) 0.045(4) 0.006(3) 0.013(3) -0.006(3)
C59 0.037(3) 0.039(3) 0.049(4) 0.000(3) 0.012(3) 0.002(3)
C60 0.036(3) 0.036(3) 0.029(3) -0.003(2) 0.005(3) 0.002(3)
C61 0.040(3) 0.033(3) 0.047(4) 0.005(3) 0.023(3) 0.007(3)
C62 0.043(4) 0.046(4) 0.049(4) 0.001(3) 0.012(3) 0.000(3)
C63 0.053(4) 0.058(5) 0.075(5) -0.021(4) 0.005(4) 0.008(4)
C64 0.047(4) 0.046(4) 0.118(7) -0.016(5) 0.009(5) 0.018(4)
C65 0.043(4) 0.053(4) 0.072(5) 0.002(4) 0.003(4) 0.011(3)
C66 0.040(4) 0.039(4) 0.052(4) 0.002(3) 0.012(3) 0.006(3)
C67 0.085(6) 0.119(8) 0.105(7) -0.072(6) 0.002(6) -0.012(6)
C68 0.053(4) 0.072(5) 0.058(5) -0.012(4) 0.017(4) -0.004(4)
C69 0.054(4) 0.071(5) 0.050(4) -0.010(4) 0.005(4) 0.010(4)
C70 0.043(4) 0.064(5) 0.061(4) -0.011(4) 0.011(3) 0.003(3)
C71 0.120(7) 0.068(5) 0.057(5) 0.004(4) 0.033(5) 0.045(5)

loop_
_atom_type_symbol
_atom_type_description
_atom_type_scat_dispersion_real
_atom_type_scat_dispersion_imag
_atom_type_scat_source
C C 0.0033 0.0016 'International Tables Vol C Tables 4.2.6.8 and 6.1.1.4'
H H 0.0000 0.0000 'International Tables Vol C Tables 4.2.6.8 and 6.1.1.4'
N N 0.0061 0.0033 'International Tables Vol C Tables 4.2.6.8 and 6.1.1.4'
O O 0.0106 0.0060 'International Tables Vol C Tables 4.2.6.8 and 6.1.1.4'
Al Al 0.0645 0.0514 'International Tables Vol C Tables 4.2.6.8 and 6.1.1.4'
Cl Cl 0.1484 0.1585 'International Tables Vol C Tables 4.2.6.8 and 6.1.1.4'

loop_
_geom_angle_atom_site_label_1
_geom_angle_atom_site_label_2
_geom_angle_atom_site_label_3
_geom_angle
O3 Al1 O2 120.59(19)
O3 Al1 O1 118.65(19)
O2 Al1 O1 120.70(18)
O3 Al1 N1 90.71(19)
O2 Al1 N1 87.88(18)
O1 Al1 N1 88.86(18)
O3 Al1 N3 95.76(19)
O2 Al1 N3 87.72(18)
O1 Al1 N3 89.16(18)
N1 Al1 N3 173.40(19)
C7 N1 C8 115.8(5)
C7 N1 Al1 125.1(4)
C8 N1 Al1 119.0(3)
C27 N2 C28 122.8(5)
C27 N2 H2A 122.0
C28 N2 H2A 115.1
C40 N3 C41 115.6(4)
C40 N3 Al1 122.9(4)
C41 N3 Al1 121.5(3)
C60 N4 C61 123.2(4)
C60 N4 H4A 118.2
C61 N4 H4A 110.1
C1 O1 Al1 134.9(4)
C34 O2 Al1 133.0(4)
C71 O3 Al1 132.9(4)
O1 C1 C2 120.9(5)
O1 C1 C6 122.9(5)
C2 C1 C6 116.2(5)
C3 C2 C1 123.1(5)
C3 C2 Cl1 118.6(4)
C1 C2 Cl1 118.2(4)
C2 C3 C4 118.8(5)
C2 C3 H3 120.6
C4 C3 H3 120.6
C5 C4 C3 120.8(5)
C5 C4 Cl2 119.6(5)
C3 C4 Cl2 119.5(5)
C4 C5 C6 119.2(6)
C4 C5 H5 120.4
C6 C5 H5 120.4
C5 C6 C1 121.4(5)
C5 C6 C7 117.6(5)
C1 C6 C7 120.8(5)
N1 C7 C6 125.1(5)
N1 C7 H7 117.4
C6 C7 H7 117.4
C9 C8 C17 122.6(5)
C9 C8 N1 117.6(5)
C17 C8 N1 119.8(5)
C10 C9 C8 119.9(5)
C10 C9 H9 120.1
C8 C9 H9 120.1
C9 C10 C11 120.9(5)
C9 C10 H10 119.5
C11 C10 H10 119.5
C16 C11 C10 119.2(5)
C16 C11 C12 119.7(5)
C10 C11 C12 121.1(5)
C13 C12 C11 120.3(6)
C13 C12 H12 119.8
C11 C12 H12 119.8
C12 C13 C14 119.4(6)
C12 C13 H13 120.3
C14 C13 H13 120.3
C15 C14 C13 122.1(6)
C15 C14 H14 119.0
C13 C14 H14 119.0
C14 C15 C16 120.1(6)
C14 C15 H15 120.0
C16 C15 H15 120.0
C11 C16 C15 118.3(5)
C11 C16 C17 120.1(5)
C15 C16 C17 121.6(5)
C8 C17 C16 117.1(5)
C8 C17 C18 124.4(5)
C16 C17 C18 118.4(5)
C27 C18 C19 119.6(5)
C27 C18 C17 121.9(5)
C19 C18 C17 118.2(5)
C18 C19 C24 120.5(5)
C18 C19 C20 122.1(5)
C24 C19 C20 117.4(5)
C21 C20 C19 120.9(6)
C21 C20 H20 119.5
C19 C20 H20 119.5
C20 C21 C22 120.8(7)
C20 C21 H21 119.6
C22 C21 H21 119.6
C23 C22 C21 119.8(7)
C23 C22 H22 120.1
C21 C22 H22 120.1
C22 C23 C24 120.7(6)
C22 C23 H23 119.6
C24 C23 H23 119.6
C19 C24 C25 118.5(6)
C19 C24 C23 120.2(6)
C25 C24 C23 121.3(6)
C26 C25 C24 119.6(6)
C26 C25 H25 120.2
C24 C25 H25 120.2
C25 C26 C27 122.8(6)
C25 C26 H26 118.6
C27 C26 H26 118.6
C18 C27 N2 121.7(5)
C18 C27 C26 119.0(5)
N2 C27 C26 119.3(5)
C33 C28 C29 121.0(6)
C33 C28 N2 120.8(5)
C29 C28 N2 118.3(6)
C30 C29 C28 117.5(7)
C30 C29 C67 121.9(7)
C28 C29 C67 120.5(6)
C31 C30 C29 121.7(7)
C31 C30 H30 119.1
C29 C30 H30 119.1
C32 C31 C30 119.9(6)
C32 C31 H31 120.1
C30 C31 H31 120.1
C31 C32 C33 120.9(6)
C31 C32 H32 119.6
C33 C32 H32 119.6
C32 C33 C28 119.0(6)
C32 C33 C68 119.4(6)
C28 C33 C68 121.5(5)
O2 C34 C35 119.9(5)
O2 C34 C39 123.0(5)
C35 C34 C39 117.1(5)
C36 C35 C34 121.6(6)
C36 C35 Cl3 119.4(5)
C34 C35 Cl3 118.9(5)
C37 C36 C35 119.9(6)
C37 C36 H36 120.1
C35 C36 H36 120.1
C36 C37 C38 120.7(5)
C36 C37 Cl4 119.1(5)
C38 C37 Cl4 120.2(5)
C37 C38 C39 119.0(6)
C37 C38 H38 120.5
C39 C38 H38 120.5
C34 C39 C38 121.6(5)
C34 C39 C40 120.6(5)
C38 C39 C40 117.3(5)
N3 C40 C39 124.9(5)
N3 C40 H40 117.6
C39 C40 H40 117.6
C50 C41 C42 121.3(5)
C50 C41 N3 119.7(5)
C42 C41 N3 119.0(5)
C43 C42 C41 121.6(6)
C43 C42 H42 119.2
C41 C42 H42 119.2
C42 C43 C44 120.2(5)
C42 C43 H43 119.9
C44 C43 H43 119.9
C43 C44 C45 121.4(6)
C43 C44 C49 119.5(5)
C45 C44 C49 119.0(6)
C46 C45 C44 121.0(6)
C46 C45 H45 119.5
C44 C45 H45 119.5
C45 C46 C47 119.5(6)
C45 C46 H46 120.2
C47 C46 H46 120.2
C48 C47 C46 121.6(6)
C48 C47 H47 119.2
C46 C47 H47 119.2
C47 C48 C49 120.3(6)
C47 C48 H48 119.9
C49 C48 H48 119.9
C48 C49 C44 118.6(5)
C48 C49 C50 122.0(5)
C44 C49 C50 119.4(5)
C41 C50 C49 117.9(5)
C41 C50 C51 122.2(5)
C49 C50 C51 119.9(5)
C60 C51 C52 119.3(5)
C60 C51 C50 120.4(5)
C52 C51 C50 120.3(5)
C53 C52 C51 122.0(5)
C53 C52 C57 118.1(5)
C51 C52 C57 119.8(5)
C54 C53 C52 120.6(6)
C54 C53 H53 119.7
C52 C53 H53 119.7
C53 C54 C55 121.3(6)
C53 C54 H54 119.3
C55 C54 H54 119.3
C56 C55 C54 119.4(6)
C56 C55 H55 120.3
C54 C55 H55 120.3
C55 C56 C57 121.8(6)
C55 C56 H56 119.1
C57 C56 H56 119.1
C58 C57 C56 122.8(5)
C58 C57 C52 118.4(5)
C56 C57 C52 118.7(5)
C59 C58 C57 122.4(5)
C59 C58 H58 118.8
C57 C58 H58 118.8
C58 C59 C60 119.5(5)
C58 C59 H59 120.2
C60 C59 H59 120.2
C51 C60 N4 121.1(5)
C51 C60 C59 120.5(5)
N4 C60 C59 118.4(5)
C62 C61 C66 121.6(5)
C62 C61 N4 120.0(6)
C66 C61 N4 118.4(6)
C61 C62 C63 119.2(6)
C61 C62 C69 121.7(6)
C63 C62 C69 119.1(6)
C64 C63 C62 120.4(7)
C64 C63 H63 119.8
C62 C63 H63 119.8
C63 C64 C65 119.3(6)
C63 C64 H64 120.3
C65 C64 H64 120.3
C66 C65 C64 122.4(7)
C66 C65 H65 118.8
C64 C65 H65 118.8
C65 C66 C61 117.1(6)
C65 C66 C70 120.8(6)
C61 C66 C70 122.1(6)
C29 C67 H67A 109.5
C29 C67 H67B 109.5
H67A C67 H67B 109.5
C29 C67 H67C 109.5
H67A C67 H67C 109.5
H67B C67 H67C 109.5
C33 C68 H68A 109.5
C33 C68 H68B 109.5
H68A C68 H68B 109.5
C33 C68 H68C 109.5
H68A C68 H68C 109.5
H68B C68 H68C 109.5
C62 C69 H69A 109.5
C62 C69 H69B 109.5
H69A C69 H69B 109.5
C62 C69 H69C 109.5
H69A C69 H69C 109.5
H69B C69 H69C 109.5
C66 C70 H70A 109.5
C66 C70 H70B 109.5
H70A C70 H70B 109.5
C66 C70 H70C 109.5
H70A C70 H70C 109.5
H70B C70 H70C 109.5
O3 C71 H71A 109.5
O3 C71 H71B 109.5
H71A C71 H71B 109.5
O3 C71 H71C 109.5
H71A C71 H71C 109.5
H71B C71 H71C 109.5
Cl5 C72 Cl6 112.8(11)
Cl5 C72 H72A 109.0
Cl6 C72 H72A 109.0
Cl5 C72 H72B 109.0
Cl6 C72 H72B 109.0
H72A C72 H72B 107.8

loop_
_geom_bond_atom_site_label_1
_geom_bond_atom_site_label_2
_geom_bond_distance
Al1 O3 1.723(4)
Al1 O2 1.786(4)
Al1 O1 1.787(4)
Al1 N1 2.039(5)
Al1 N3 2.060(5)
Cl1 C2 1.744(6)
Cl2 C4 1.751(6)
Cl3 C35 1.731(6)
Cl4 C37 1.741(6)
Cl5 C72 1.680(18)
Cl6 C72 1.743(18)
N1 C7 1.304(7)
N1 C8 1.462(7)
N2 C27 1.393(7)
N2 C28 1.433(7)
N2 H2A 0.9317
N3 C40 1.306(7)
N3 C41 1.438(7)
N4 C60 1.382(7)
N4 C61 1.439(7)
N4 H4A 0.9498
O1 C1 1.312(6)
O2 C34 1.324(6)
O3 C71 1.432(8)
C1 C2 1.405(7)
C1 C6 1.410(8)
C2 C3 1.365(8)
C3 C4 1.393(8)
C3 H3 0.9500
C4 C5 1.380(8)
C5 C6 1.395(8)
C5 H5 0.9500
C6 C7 1.434(7)
C7 H7 0.9500
C8 C9 1.381(8)
C8 C17 1.390(8)
C9 C10 1.374(8)
C9 H9 0.9500
C10 C11 1.415(8)
C10 H10 0.9500
C11 C16 1.391(7)
C11 C12 1.418(7)
C12 C13 1.360(8)
C12 H12 0.9500
C13 C14 1.372(9)
C13 H13 0.9500
C14 C15 1.360(8)
C14 H14 0.9500
C15 C16 1.408(8)
C15 H15 0.9500
C16 C17 1.456(7)
C17 C18 1.515(7)
C18 C27 1.379(7)
C18 C19 1.402(8)
C19 C24 1.415(8)
C19 C20 1.427(8)
C20 C21 1.379(9)
C20 H20 0.9500
C21 C22 1.414(10)
C21 H21 0.9500
C22 C23 1.354(10)
C22 H22 0.9500
C23 C24 1.433(9)
C23 H23 0.9500
C24 C25 1.418(9)
C25 C26 1.339(8)
C25 H25 0.9500
C26 C27 1.408(7)
C26 H26 0.9500
C28 C33 1.395(8)
C28 C29 1.414(9)
C29 C30 1.394(10)
C29 C67 1.505(10)
C30 C31 1.378(10)
C30 H30 0.9500
C31 C32 1.376(9)
C31 H31 0.9500
C32 C33 1.390(8)
C32 H32 0.9500
C33 C68 1.508(8)
C34 C35 1.401(7)
C34 C39 1.403(8)
C35 C36 1.385(8)
C36 C37 1.382(9)
C36 H36 0.9500
C37 C38 1.383(8)
C38 C39 1.402(8)
C38 H38 0.9500
C39 C40 1.437(7)
C40 H40 0.9500
C41 C50 1.390(7)
C41 C42 1.403(7)
C42 C43 1.339(8)
C42 H42 0.9500
C43 C44 1.412(8)
C43 H43 0.9500
C44 C45 1.420(8)
C44 C49 1.426(8)
C45 C46 1.374(9)
C45 H45 0.9500
C46 C47 1.402(9)
C46 H46 0.9500
C47 C48 1.369(8)
C47 H47 0.9500
C48 C49 1.423(8)
C48 H48 0.9500
C49 C50 1.434(7)
C50 C51 1.499(7)
C51 C60 1.375(7)
C51 C52 1.428(7)
C52 C53 1.416(8)
C52 C57 1.429(8)
C53 C54 1.373(8)
C53 H53 0.9500
C54 C55 1.395(9)
C54 H54 0.9500
C55 C56 1.361(9)
C55 H55 0.9500
C56 C57 1.412(8)
C56 H56 0.9500
C57 C58 1.398(8)
C58 C59 1.353(8)
C58 H58 0.9500
C59 C60 1.440(8)
C59 H59 0.9500
C61 C62 1.373(8)
C61 C66 1.415(8)
C62 C63 1.396(9)
C62 C69 1.518(9)
C63 C64 1.374(10)
C63 H63 0.9500
C64 C65 1.387(10)
C64 H64 0.9500
C65 C66 1.373(9)
C65 H65 0.9500
C66 C70 1.476(9)
C67 H67A 0.9800
C67 H67B 0.9800
C67 H67C 0.9800
C68 H68A 0.9800
C68 H68B 0.9800
C68 H68C 0.9800
C69 H69A 0.9800
C69 H69B 0.9800
C69 H69C 0.9800
C70 H70A 0.9800
C70 H70B 0.9800
C70 H70C 0.9800
C71 H71A 0.9800
C71 H71B 0.9800
C71 H71C 0.9800
C72 H72A 0.9900
C72 H72B 0.9900
